data_1548682
loop_
_publ_author_name
'El-Hiti, Gamal A.'
'Abdel-Wahab, Bakr F.'
'Alotaibi, Mohammad Hayal'
'Hegazy, Amany S.'
'Kariuki, Benson M.'

_publ_section_title
;
 (<i>E</i>)-3-(4-Fluorophenyl)-1-[1-(4-fluorophenyl)-5-methyl-1<i>H</i>-1,2,3-triazol-4-yl]prop-2-en-1-one
;
_journal_coeditor_code HB4197
_journal_issue 1
_journal_name_full IUCrData
_journal_page_first x171841
_journal_paper_doi 10.1107/S2414314617018417
_journal_volume 3
_journal_year 2018
_chemical_formula_iupac 'C18 H13 F2 N3 O'
_chemical_formula_moiety 'C18 H13 F2 N3 O'
_chemical_formula_sum 'C18 H13 F2 N3 O'
_chemical_formula_weight 325.31
_chemical_name_systematic
(<i>E</i>)-3-(4-Fluorophenyl)-1-[1-(4-fluorophenyl)-5-methyl-1<i>H</i>-1,2,3-triazol-4-yl]prop-2-en-1-one
_space_group_crystal_system triclinic
_space_group_IT_number 2
_space_group_name_Hall '-P 1'
_space_group_name_H-M_alt 'P -1'
_symmetry_space_group_name_Hall '-P 1'
_symmetry_space_group_name_H-M 'P -1'
_atom_sites_solution_hydrogens geom
_atom_sites_solution_primary direct
_audit_creation_method SHELXL-2013
_cell_angle_alpha 68.075(4)
_cell_angle_beta 84.220(4)
_cell_angle_gamma 74.627(4)
_cell_formula_units_Z 4
_cell_length_a 8.1891(4)
_cell_length_b 14.1804(6)
_cell_length_c 14.5050(6)
_cell_measurement_reflns_used 6895
_cell_measurement_temperature 296(2)
_cell_measurement_theta_max 27.6760
_cell_measurement_theta_min 4.2010
_cell_volume 1506.65(13)
_computing_cell_refinement
;
CrysAlisPro (Rigaku OD, 2015)
;
_computing_data_collection
;
CrysAlisPro (Rigaku OD, 2015)
;
_computing_data_reduction
;
CrysAlisPro (Rigaku OD, 2015)
;
_computing_molecular_graphics
;
ORTEP-3 for Windows (Farrugia, 2012)
;
_computing_publication_material
;
WinGX (Farrugia, 2012) and <i>CHEMDRAW Ultra</i> (Cambridge Soft,
2001)
;
_computing_structure_refinement
;
SHELXL2013 (Sheldrick, 2015)
;
_computing_structure_solution
;
SHELXS2013 (Sheldrick, 2008)
;
_diffrn_ambient_temperature 296(2)
_diffrn_measured_fraction_theta_full 0.999
_diffrn_measured_fraction_theta_max 0.869
_diffrn_measurement_device_type 'Rigaku Oxford Diffraction SuperNova, Dual, Cu at zero, Atlas'
_diffrn_measurement_method '\w scans'
_diffrn_radiation_type MoK\a
_diffrn_radiation_wavelength 0.71073
_diffrn_reflns_av_R_equivalents 0.0294
_diffrn_reflns_limit_h_max 11
_diffrn_reflns_limit_h_min -11
_diffrn_reflns_limit_k_max 19
_diffrn_reflns_limit_k_min -19
_diffrn_reflns_limit_l_max 19
_diffrn_reflns_limit_l_min -19
_diffrn_reflns_number 26379
_diffrn_reflns_theta_full 25.242
_diffrn_reflns_theta_max 29.829
_diffrn_reflns_theta_min 2.989
_diffrn_standards_interval_count 0
_diffrn_standards_interval_time 0
_diffrn_standards_number 0
_exptl_absorpt_coefficient_mu 0.109
_exptl_absorpt_correction_T_max 1.000
_exptl_absorpt_correction_T_min 0.503
_exptl_absorpt_correction_type gaussian
_exptl_absorpt_process_details
;
(CrysAlisPro; Rigaku OD, 2015)
;
_exptl_crystal_colour yellow
_exptl_crystal_density_diffrn 1.434
_exptl_crystal_description plate
_exptl_crystal_F_000 672
_exptl_crystal_size_max 0.325
_exptl_crystal_size_mid 0.208
_exptl_crystal_size_min 0.096
_refine_diff_density_max 0.143
_refine_diff_density_min -0.206
_refine_ls_extinction_method none
_refine_ls_goodness_of_fit_ref 1.050
_refine_ls_hydrogen_treatment constr
_refine_ls_matrix_type full
_refine_ls_number_parameters 435
_refine_ls_number_reflns 7530
_refine_ls_number_restraints 0
_refine_ls_restrained_S_all 1.050
_refine_ls_R_factor_all 0.0863
_refine_ls_R_factor_gt 0.0526
_refine_ls_shift/su_max 0.000
_refine_ls_shift/su_mean 0.000
_refine_ls_structure_factor_coef Fsqd
_refine_ls_weighting_details 'w=1/[\s^2^(Fo^2^)+(0.0477P)^2^+0.4741P] where P=(Fo^2^+2Fc^2^)/3'
_refine_ls_weighting_scheme calc
_refine_ls_wR_factor_gt 0.1202
_refine_ls_wR_factor_ref 0.1409
_reflns_number_gt 4890
_reflns_number_total 7530
_reflns_threshold_expression 'I > 2\s(I)'
_cod_data_source_file hb4197sup1.cif
_cod_data_source_block I
_cod_database_code 1548682
_shelx_space_group_comment
;
The symmetry employed for this shelxl refinement is uniquely defined
by the following loop, which should always be used as a source of
symmetry information in preference to the above space-group names.
They are only intended as comments.
;
_shelx_estimated_absorpt_t_min 0.966
_shelx_estimated_absorpt_t_max 0.990
_shelxl_version_number .2013

loop_
_space_group_symop_operation_xyz
'x, y, z'
'-x, -y, -z'

loop_
_atom_site_type_symbol
_atom_site_label
_atom_site_fract_x
_atom_site_fract_y
_atom_site_fract_z
_atom_site_U_iso_or_equiv
_atom_site_adp_type
_atom_site_calc_flag
_atom_site_occupancy
C C1 0.2075(3) 0.01266(16) 0.03379(16) 0.0604(5) Uani d 1
C C2 0.2384(3) 0.05994(16) -0.06481(16) 0.0667(6) Uani d 1
H H2 0.2281 0.1319 -0.0926 0.080 Uiso calc 1
C C3 0.2854(3) -0.00171(14) -0.12258(14) 0.0574(5) Uani d 1
H H3 0.3067 0.0286 -0.1901 0.069 Uiso calc 1
C C4 0.3003(2) -0.10814(13) -0.07944(13) 0.0451(4) Uani d 1
C C5 0.2665(3) -0.15357(15) 0.02006(14) 0.0589(5) Uani d 1
H H5 0.2756 -0.2254 0.0484 0.071 Uiso calc 1
C C6 0.2191(3) -0.09221(17) 0.07755(15) 0.0645(6) Uani d 1
H H6 0.1956 -0.1218 0.1448 0.077 Uiso calc 1
C C7 0.5744(2) -0.10855(15) -0.24935(15) 0.0554(5) Uani d 1
H H7A 0.5199 -0.0457 -0.3017 0.083 Uiso calc 1
H H7B 0.6744 -0.1441 -0.2748 0.083 Uiso calc 1
H H7C 0.6049 -0.0907 -0.1968 0.083 Uiso calc 1
C C8 0.4564(2) -0.17840(12) -0.21012(12) 0.0407(4) Uani d 1
C C9 0.4406(2) -0.26215(13) -0.23169(13) 0.0434(4) Uani d 1
C C10 0.5329(2) -0.30726(13) -0.30344(13) 0.0459(4) Uani d 1
C C11 0.5127(2) -0.41066(14) -0.29353(14) 0.0484(4) Uani d 1
H H11 0.4446 -0.4428 -0.2426 0.058 Uiso calc 1
C C12 0.5872(2) -0.45986(13) -0.35404(13) 0.0466(4) Uani d 1
H H12 0.6513 -0.4247 -0.4056 0.056 Uiso calc 1
C C13 0.5791(2) -0.56363(13) -0.34807(13) 0.0452(4) Uani d 1
C C14 0.4970(3) -0.62760(15) -0.27110(14) 0.0562(5) Uani d 1
H H14 0.4438 -0.6037 -0.2214 0.067 Uiso calc 1
C C15 0.4930(3) -0.72559(16) -0.26704(16) 0.0636(5) Uani d 1
H H15 0.4386 -0.7682 -0.2152 0.076 Uiso calc 1
C C16 0.5715(3) -0.75854(15) -0.34159(17) 0.0614(5) Uani d 1
C C17 0.6531(3) -0.69911(16) -0.41866(16) 0.0638(5) Uani d 1
H H17 0.7049 -0.7236 -0.4682 0.077 Uiso calc 1
C C18 0.6566(3) -0.60140(15) -0.42123(14) 0.0549(5) Uani d 1
H H18 0.7123 -0.5599 -0.4733 0.066 Uiso calc 1
C C19 1.2425(2) -0.66173(15) 0.01546(14) 0.0517(4) Uani d 1
C C20 1.3283(3) -0.59030(17) 0.01026(15) 0.0616(5) Uani d 1
H H20 1.4229 -0.5834 -0.0306 0.074 Uiso calc 1
C C21 1.2736(3) -0.52812(16) 0.06637(14) 0.0586(5) Uani d 1
H H21 1.3317 -0.4792 0.0641 0.070 Uiso calc 1
C C22 1.1323(2) -0.53858(13) 0.12588(12) 0.0414(4) Uani d 1
C C23 1.0451(2) -0.61035(13) 0.12862(13) 0.0470(4) Uani d 1
H H23 0.9485 -0.6164 0.1678 0.056 Uiso calc 1
C C24 1.1016(2) -0.67331(15) 0.07298(14) 0.0534(5) Uani d 1
H H24 1.0446 -0.7226 0.0747 0.064 Uiso calc 1
C C25 0.9663(3) -0.58167(13) 0.34081(14) 0.0547(5) Uani d 1
H H25A 0.8549 -0.5847 0.3290 0.082 Uiso calc 1
H H25B 0.9730 -0.5846 0.4076 0.082 Uiso calc 1
H H25C 1.0483 -0.6400 0.3318 0.082 Uiso calc 1
C C26 1.0016(2) -0.48221(13) 0.26976(12) 0.0413(4) Uani d 1
C C27 0.9802(2) -0.38655(13) 0.27927(13) 0.0463(4) Uani d 1
C C28 0.9078(2) -0.35116(13) 0.36098(13) 0.0478(4) Uani d 1
C C29 0.9169(3) -0.24485(14) 0.34965(14) 0.0526(4) Uani d 1
H H29 0.9774 -0.2092 0.2962 0.063 Uiso calc 1
C C30 0.8435(2) -0.19792(14) 0.41170(13) 0.0494(4) Uani d 1
H H30 0.7826 -0.2348 0.4641 0.059 Uiso calc 1
C C31 0.8486(2) -0.09345(13) 0.40616(13) 0.0468(4) Uani d 1
C C32 0.9495(3) -0.03399(15) 0.33795(15) 0.0558(5) Uani d 1
H H32 1.0171 -0.0611 0.2938 0.067 Uiso calc 1
C C33 0.9505(3) 0.06391(16) 0.33501(16) 0.0609(5) Uani d 1
H H33 1.0179 0.1031 0.2895 0.073 Uiso calc 1
C C34 0.8501(3) 0.10242(14) 0.40055(16) 0.0572(5) Uani d 1
C C35 0.7489(3) 0.04812(15) 0.46811(16) 0.0614(5) Uani d 1
H H35 0.6812 0.0765 0.5114 0.074 Uiso calc 1
C C36 0.7492(3) -0.05020(14) 0.47070(14) 0.0556(5) Uani d 1
H H36 0.6811 -0.0884 0.5168 0.067 Uiso calc 1
N N1 0.34173(18) -0.17422(11) -0.13693(11) 0.0452(3) Uani d 1
N N2 0.2574(2) -0.25153(13) -0.11516(13) 0.0586(4) Uani d 1
N N3 0.3186(2) -0.30441(12) -0.17205(12) 0.0549(4) Uani d 1
N N4 1.07488(19) -0.46919(11) 0.17951(10) 0.0453(3) Uani d 1
N N5 1.0991(2) -0.36974(12) 0.13550(11) 0.0628(5) Uani d 1
N N6 1.0419(2) -0.32099(12) 0.19610(12) 0.0606(4) Uani d 1
O O1 0.62385(19) -0.26083(11) -0.36626(10) 0.0658(4) Uani d 1
O O2 0.84447(19) -0.40717(10) 0.43345(10) 0.0636(4) Uani d 1
F F1 0.1592(2) 0.07284(11) 0.09065(10) 0.0896(4) Uani d 1
F F2 0.5683(2) -0.85579(10) -0.33684(12) 0.0940(5) Uani d 1
F F3 1.29847(17) -0.72282(11) -0.04006(10) 0.0808(4) Uani d 1
F F4 0.85150(19) 0.19891(9) 0.39781(11) 0.0828(4) Uani d 1

loop_
_atom_site_aniso_label
_atom_site_aniso_U_11
_atom_site_aniso_U_22
_atom_site_aniso_U_33
_atom_site_aniso_U_12
_atom_site_aniso_U_13
_atom_site_aniso_U_23
C1 0.0705(13) 0.0620(12) 0.0615(12) -0.0169(10) 0.0053(10) -0.0377(11)
C2 0.0948(16) 0.0473(11) 0.0667(13) -0.0239(11) 0.0071(12) -0.0275(10)
C3 0.0817(14) 0.0459(10) 0.0473(10) -0.0225(10) 0.0058(10) -0.0167(9)
C4 0.0502(10) 0.0429(9) 0.0470(10) -0.0160(7) 0.0068(8) -0.0202(8)
C5 0.0767(14) 0.0467(10) 0.0513(11) -0.0178(9) 0.0158(10) -0.0177(9)
C6 0.0807(15) 0.0627(13) 0.0494(11) -0.0168(11) 0.0130(10) -0.0232(10)
C7 0.0626(12) 0.0536(11) 0.0584(11) -0.0315(9) 0.0137(9) -0.0214(9)
C8 0.0446(9) 0.0378(8) 0.0396(8) -0.0150(7) 0.0058(7) -0.0119(7)
C9 0.0486(10) 0.0383(9) 0.0441(9) -0.0165(7) 0.0061(7) -0.0135(7)
C10 0.0508(10) 0.0415(9) 0.0459(9) -0.0147(8) 0.0056(8) -0.0154(8)
C11 0.0548(10) 0.0448(10) 0.0503(10) -0.0186(8) 0.0080(8) -0.0201(8)
C12 0.0534(10) 0.0427(9) 0.0441(9) -0.0136(8) 0.0024(8) -0.0154(8)
C13 0.0494(10) 0.0434(9) 0.0434(9) -0.0112(7) 0.0010(8) -0.0167(8)
C14 0.0694(13) 0.0512(11) 0.0520(11) -0.0205(9) 0.0122(9) -0.0222(9)
C15 0.0754(14) 0.0521(11) 0.0656(13) -0.0279(10) 0.0132(11) -0.0191(10)
C16 0.0702(13) 0.0431(10) 0.0762(14) -0.0150(9) -0.0031(11) -0.0260(10)
C17 0.0777(14) 0.0532(11) 0.0676(13) -0.0141(10) 0.0098(11) -0.0339(11)
C18 0.0654(12) 0.0490(10) 0.0509(10) -0.0154(9) 0.0099(9) -0.0205(9)
C19 0.0542(11) 0.0545(11) 0.0509(10) -0.0130(9) 0.0063(9) -0.0260(9)
C20 0.0556(11) 0.0835(15) 0.0582(12) -0.0335(11) 0.0210(9) -0.0338(11)
C21 0.0649(12) 0.0717(13) 0.0562(11) -0.0410(10) 0.0155(10) -0.0293(10)
C22 0.0491(9) 0.0405(9) 0.0368(8) -0.0168(7) 0.0013(7) -0.0127(7)
C23 0.0494(10) 0.0464(10) 0.0497(10) -0.0193(8) 0.0099(8) -0.0197(8)
C24 0.0593(11) 0.0508(10) 0.0608(11) -0.0248(9) 0.0106(9) -0.0272(9)
C25 0.0724(13) 0.0399(9) 0.0494(10) -0.0208(9) 0.0156(9) -0.0126(8)
C26 0.0470(9) 0.0380(9) 0.0384(8) -0.0143(7) 0.0024(7) -0.0112(7)
C27 0.0602(11) 0.0378(9) 0.0424(9) -0.0185(8) 0.0013(8) -0.0121(7)
C28 0.0579(11) 0.0399(9) 0.0460(10) -0.0137(8) 0.0012(8) -0.0151(8)
C29 0.0681(12) 0.0442(10) 0.0484(10) -0.0203(9) 0.0048(9) -0.0167(8)
C30 0.0587(11) 0.0440(10) 0.0459(10) -0.0146(8) 0.0020(8) -0.0159(8)
C31 0.0558(10) 0.0409(9) 0.0444(9) -0.0111(8) -0.0017(8) -0.0163(8)
C32 0.0642(12) 0.0547(11) 0.0561(11) -0.0203(9) 0.0095(9) -0.0271(9)
C33 0.0696(13) 0.0536(11) 0.0655(13) -0.0276(10) 0.0049(10) -0.0211(10)
C34 0.0723(13) 0.0405(10) 0.0627(12) -0.0126(9) -0.0131(10) -0.0205(9)
C35 0.0789(14) 0.0496(11) 0.0587(12) -0.0101(10) 0.0024(10) -0.0275(10)
C36 0.0706(13) 0.0474(10) 0.0488(10) -0.0163(9) 0.0077(9) -0.0184(9)
N1 0.0529(8) 0.0399(7) 0.0481(8) -0.0206(6) 0.0114(7) -0.0185(7)
N2 0.0677(10) 0.0558(9) 0.0683(10) -0.0358(8) 0.0276(8) -0.0333(9)
N3 0.0636(10) 0.0495(9) 0.0645(10) -0.0296(7) 0.0232(8) -0.0301(8)
N4 0.0620(9) 0.0388(7) 0.0398(7) -0.0238(7) 0.0061(7) -0.0132(6)
N5 0.1073(14) 0.0463(9) 0.0442(9) -0.0409(9) 0.0165(9) -0.0161(7)
N6 0.0997(13) 0.0444(9) 0.0451(9) -0.0340(9) 0.0108(9) -0.0162(7)
O1 0.0836(10) 0.0560(8) 0.0648(9) -0.0332(7) 0.0338(8) -0.0273(7)
O2 0.0879(10) 0.0489(8) 0.0548(8) -0.0250(7) 0.0209(7) -0.0193(7)
F1 0.1226(12) 0.0847(9) 0.0852(9) -0.0274(8) 0.0181(8) -0.0605(8)
F2 0.1197(12) 0.0538(7) 0.1244(12) -0.0332(8) 0.0155(9) -0.0458(8)
F3 0.0878(9) 0.0880(9) 0.0915(9) -0.0308(7) 0.0328(7) -0.0623(8)
F4 0.1129(11) 0.0499(7) 0.0981(10) -0.0264(7) -0.0075(8) -0.0345(7)

loop_
_atom_type_symbol
_atom_type_description
_atom_type_scat_dispersion_real
_atom_type_scat_dispersion_imag
_atom_type_scat_source
C C 0.0033 0.0016 'International Tables Vol C Tables 4.2.6.8 and 6.1.1.4'
H H 0.0000 0.0000 'International Tables Vol C Tables 4.2.6.8 and 6.1.1.4'
N N 0.0061 0.0033 'International Tables Vol C Tables 4.2.6.8 and 6.1.1.4'
O O 0.0106 0.0060 'International Tables Vol C Tables 4.2.6.8 and 6.1.1.4'
F F 0.0171 0.0103 'International Tables Vol C Tables 4.2.6.8 and 6.1.1.4'

loop_
_geom_angle_atom_site_label_1
_geom_angle_atom_site_label_2
_geom_angle_atom_site_label_3
_geom_angle
F1 C1 C6 118.35(19)
F1 C1 C2 118.77(19)
C6 C1 C2 122.86(18)
C1 C2 C3 118.45(19)
C1 C2 H2 120.8
C3 C2 H2 120.8
C4 C3 C2 119.59(18)
C4 C3 H3 120.2
C2 C3 H3 120.2
C5 C4 C3 120.70(17)
C5 C4 N1 117.69(15)
C3 C4 N1 121.52(16)
C4 C5 C6 119.75(18)
C4 C5 H5 120.1
C6 C5 H5 120.1
C1 C6 C5 118.65(19)
C1 C6 H6 120.7
C5 C6 H6 120.7
C8 C7 H7A 109.5
C8 C7 H7B 109.5
H7A C7 H7B 109.5
C8 C7 H7C 109.5
H7A C7 H7C 109.5
H7B C7 H7C 109.5
N1 C8 C9 103.99(14)
N1 C8 C7 124.74(15)
C9 C8 C7 131.19(15)
N3 C9 C8 109.02(15)
N3 C9 C10 120.88(15)
C8 C9 C10 130.09(15)
O1 C10 C9 120.54(15)
O1 C10 C11 122.96(16)
C9 C10 C11 116.48(15)
C12 C11 C10 122.81(16)
C12 C11 H11 118.6
C10 C11 H11 118.6
C11 C12 C13 126.70(17)
C11 C12 H12 116.7
C13 C12 H12 116.7
C18 C13 C14 117.89(16)
C18 C13 C12 119.41(16)
C14 C13 C12 122.69(16)
C15 C14 C13 121.32(18)
C15 C14 H14 119.3
C13 C14 H14 119.3
C16 C15 C14 118.13(19)
C16 C15 H15 120.9
C14 C15 H15 120.9
C17 C16 F2 119.13(19)
C17 C16 C15 122.97(18)
F2 C16 C15 117.90(19)
C16 C17 C18 118.12(19)
C16 C17 H17 120.9
C18 C17 H17 120.9
C17 C18 C13 121.57(18)
C17 C18 H18 119.2
C13 C18 H18 119.2
C20 C19 F3 118.33(16)
C20 C19 C24 122.52(17)
F3 C19 C24 119.15(17)
C19 C20 C21 119.01(17)
C19 C20 H20 120.5
C21 C20 H20 120.5
C20 C21 C22 119.83(17)
C20 C21 H21 120.1
C22 C21 H21 120.1
C23 C22 C21 120.20(16)
C23 C22 N4 121.59(15)
C21 C22 N4 118.11(15)
C22 C23 C24 119.75(16)
C22 C23 H23 120.1
C24 C23 H23 120.1
C19 C24 C23 118.68(17)
C19 C24 H24 120.7
C23 C24 H24 120.7
C26 C25 H25A 109.5
C26 C25 H25B 109.5
H25A C25 H25B 109.5
C26 C25 H25C 109.5
H25A C25 H25C 109.5
H25B C25 H25C 109.5
N4 C26 C27 103.98(14)
N4 C26 C25 125.31(15)
C27 C26 C25 130.60(16)
N6 C27 C26 108.92(15)
N6 C27 C28 120.75(15)
C26 C27 C28 130.32(15)
O2 C28 C27 121.35(15)
O2 C28 C29 122.77(17)
C27 C28 C29 115.88(15)
C30 C29 C28 123.18(17)
C30 C29 H29 118.4
C28 C29 H29 118.4
C29 C30 C31 126.38(17)
C29 C30 H30 116.8
C31 C30 H30 116.8
C36 C31 C32 117.71(16)
C36 C31 C30 119.36(16)
C32 C31 C30 122.93(16)
C33 C32 C31 121.17(18)
C33 C32 H32 119.4
C31 C32 H32 119.4
C34 C33 C32 118.52(19)
C34 C33 H33 120.7
C32 C33 H33 120.7
F4 C34 C35 118.76(19)
F4 C34 C33 118.50(19)
C35 C34 C33 122.74(17)
C34 C35 C36 118.30(19)
C34 C35 H35 120.8
C36 C35 H35 120.8
C35 C36 C31 121.56(18)
C35 C36 H36 119.2
C31 C36 H36 119.2
C8 N1 N2 110.51(13)
C8 N1 C4 132.05(14)
N2 N1 C4 117.40(13)
N3 N2 N1 107.40(13)
N2 N3 C9 109.07(14)
C26 N4 N5 110.53(14)
C26 N4 C22 132.38(14)
N5 N4 C22 117.07(13)
N6 N5 N4 107.30(13)
N5 N6 C27 109.27(14)

loop_
_geom_bond_atom_site_label_1
_geom_bond_atom_site_label_2
_geom_bond_distance
C1 F1 1.359(2)
C1 C6 1.362(3)
C1 C2 1.364(3)
C2 C3 1.385(3)
C2 H2 0.9300
C3 C4 1.377(2)
C3 H3 0.9300
C4 C5 1.376(3)
C4 N1 1.430(2)
C5 C6 1.379(3)
C5 H5 0.9300
C6 H6 0.9300
C7 C8 1.488(2)
C7 H7A 0.9600
C7 H7B 0.9600
C7 H7C 0.9600
C8 N1 1.353(2)
C8 C9 1.375(2)
C9 N3 1.365(2)
C9 C10 1.465(2)
C10 O1 1.222(2)
C10 C11 1.471(2)
C11 C12 1.324(2)
C11 H11 0.9300
C12 C13 1.460(2)
C12 H12 0.9300
C13 C18 1.387(2)
C13 C14 1.392(2)
C14 C15 1.378(3)
C14 H14 0.9300
C15 C16 1.371(3)
C15 H15 0.9300
C16 C17 1.360(3)
C16 F2 1.362(2)
C17 C18 1.380(3)
C17 H17 0.9300
C18 H18 0.9300
C19 C20 1.355(3)
C19 F3 1.358(2)
C19 C24 1.363(3)
C20 C21 1.376(3)
C20 H20 0.9300
C21 C22 1.378(2)
C21 H21 0.9300
C22 C23 1.377(2)
C22 N4 1.431(2)
C23 C24 1.381(2)
C23 H23 0.9300
C24 H24 0.9300
C25 C26 1.485(2)
C25 H25A 0.9600
C25 H25B 0.9600
C25 H25C 0.9600
C26 N4 1.352(2)
C26 C27 1.378(2)
C27 N6 1.365(2)
C27 C28 1.467(2)
C28 O2 1.220(2)
C28 C29 1.476(2)
C29 C30 1.319(2)
C29 H29 0.9300
C30 C31 1.465(2)
C30 H30 0.9300
C31 C36 1.388(2)
C31 C32 1.398(3)
C32 C33 1.375(3)
C32 H32 0.9300
C33 C34 1.367(3)
C33 H33 0.9300
C34 F4 1.357(2)
C34 C35 1.361(3)
C35 C36 1.380(3)
C35 H35 0.9300
C36 H36 0.9300
N1 N2 1.3701(19)
N2 N3 1.294(2)
N4 N5 1.3735(19)
N5 N6 1.292(2)

loop_
_geom_hbond_atom_site_label_D
_geom_hbond_atom_site_label_H
_geom_hbond_atom_site_label_A
_geom_hbond_site_symmetry_A
_geom_hbond_distance_DH
_geom_hbond_distance_HA
_geom_hbond_distance_DA
_geom_hbond_angle_DHA
C24 H24 F1 1_645 0.93 2.73 3.418(2) 132
C35 H35 F2 1_566 0.93 2.70 3.608(2) 164
C2 H2 F3 1_465 0.93 2.65 3.395(2) 137
C17 H17 F4 1_544 0.93 2.62 3.546(2) 178

_cod_database_fobs_code 1548682
